data_7205768
loop_
_publ_author_name
'Lemmerer, Andreas'

_publ_section_title
;
 Steric effects in hydrogen bonded columns of salts of benzoic acid and
 1-adamantanecarboxylic acid with the cyclic amines CnH2n+1NH2, n = 5,
 6, 7, 8 and 12
;
_journal_issue 8
_journal_name_full CrystEngComm
_journal_page_first 2849
_journal_paper_doi 10.1039/c0ce00749h
_journal_volume 13
_journal_year 2011
_chemical_formula_moiety 'C11 H15 O2, C6 H14 N'
_chemical_formula_sum 'C17 H29 N O2'
_chemical_formula_weight 279.41
_chemical_name_systematic
;
(cyclohexylammonium).(adamantane carboxylate)
;
_space_group_IT_number 2
_symmetry_cell_setting triclinic
_symmetry_space_group_name_Hall '-P 1'
_symmetry_space_group_name_H-M 'P -1'
_atom_sites_solution_hydrogens geom
_atom_sites_solution_primary direct
_atom_sites_solution_secondary difmap
_audit_conform_dict_location ftp://ftp.iucr.org/pub/cif_core.dic
_audit_conform_dict_name cif_core.dic
_audit_conform_dict_version 2.3
_audit_creation_date 2010-10-13T10:40:56-00:00
_audit_creation_method 'WinGX routine CIF_UPDATE'
_cell_angle_alpha 76.690(3)
_cell_angle_beta 89.615(3)
_cell_angle_gamma 89.590(2)
_cell_formula_units_Z 4
_cell_length_a 6.5544(3)
_cell_length_b 12.7452(4)
_cell_length_c 19.7109(9)
_cell_measurement_reflns_used 2469
_cell_measurement_temperature 173(2)
_cell_measurement_theta_max 26.2
_cell_measurement_theta_min 2.49
_cell_volume 1602.30(12)
_computing_cell_refinement 'SAINT-Plus (Bruker, 2004)'
_computing_data_collection 'APEX2 (Bruker, 2005)'
_computing_data_reduction 'SAINT-Plus and XPREP (Bruker 2004)'
_computing_molecular_graphics
;
Ortep-3 for Windows (Farrugia, 1997) and DIAMOND (Brandenburg, 1999)
;
_computing_publication_material
;
WinGX publication routines (Farrugia, 1999) and PLATON (Spek, 2002)
;
_computing_structure_refinement 'SHELXL-97 (Sheldrick, 2008)'
_computing_structure_solution 'SHELXS-97 (Sheldrick, 2008)'
_diffrn_ambient_temperature 173(2)
_diffrn_measured_fraction_theta_full 0.977
_diffrn_measured_fraction_theta_max 0.977
_diffrn_measurement_device_type 'Bruker APEX II CCD area detector'
_diffrn_measurement_method '\w scans'
_diffrn_radiation_monochromator graphite
_diffrn_radiation_type MoK\a
_diffrn_radiation_wavelength 0.71073
_diffrn_reflns_av_R_equivalents 0.1169
_diffrn_reflns_av_unetI/netI 0.1067
_diffrn_reflns_limit_h_max 7
_diffrn_reflns_limit_h_min -7
_diffrn_reflns_limit_k_max 15
_diffrn_reflns_limit_k_min -15
_diffrn_reflns_limit_l_max 23
_diffrn_reflns_limit_l_min -11
_diffrn_reflns_number 8569
_diffrn_reflns_theta_full 25.5
_diffrn_reflns_theta_max 25.5
_diffrn_reflns_theta_min 1.06
_diffrn_standards_number 0
_exptl_absorpt_coefficient_mu 0.074
_exptl_absorpt_correction_T_max 0.9932
_exptl_absorpt_correction_T_min 0.9659
_exptl_absorpt_correction_type integration
_exptl_absorpt_process_details 'Bruker XPREP (Bruker, 2004)'
_exptl_crystal_colour colourless
_exptl_crystal_density_diffrn 1.158
_exptl_crystal_density_method 'not measured'
_exptl_crystal_description needle
_exptl_crystal_F_000 616
_exptl_crystal_size_max 0.49
_exptl_crystal_size_mid 0.14
_exptl_crystal_size_min 0.07
_refine_diff_density_max 0.319
_refine_diff_density_min -0.381
_refine_diff_density_rms 0.077
_refine_ls_extinction_method none
_refine_ls_goodness_of_fit_ref 1.115
_refine_ls_hydrogen_treatment constr
_refine_ls_matrix_type full
_refine_ls_number_parameters 527
_refine_ls_number_reflns 5824
_refine_ls_number_restraints 681
_refine_ls_restrained_S_all 1.057
_refine_ls_R_factor_all 0.1166
_refine_ls_R_factor_gt 0.0915
_refine_ls_shift/su_max 0.003
_refine_ls_shift/su_mean 0
_refine_ls_structure_factor_coef Fsqd
_refine_ls_weighting_details 'calc w=1/[\s^2^(Fo^2^)+(0.1206P)^2^+1.5543P] where P=(Fo^2^+2Fc^2^)/3'
_refine_ls_weighting_scheme calc
_refine_ls_wR_factor_gt 0.2571
_refine_ls_wR_factor_ref 0.2709
_reflns_number_gt 4056
_reflns_number_total 5824
_reflns_threshold_expression >2sigma(I)
_cod_data_source_file c0ce00749h.txt
_cod_data_source_block 7
_cod_depositor_comments
;
The following automatic conversions were performed:
'_symmetry_cell_setting' value 'Triclinic' changed to 'triclinic'
according to '/home/saulius/struct/CIF-dictionaries/cif_core.dic'
dictionary named 'cif_core.dic' version 2.4.1 from 2010-06-29.

Automatic conversion script
Id: cif_fix_enum 1555 2011-01-17 13:19:09Z saulius 
;
_cod_original_sg_symbol_H-M P-1
_cod_database_code 7205768

loop_
_symmetry_equiv_pos_as_xyz
'x, y, z'
'-x, -y, -z'

loop_
_atom_site_label
_atom_site_type_symbol
_atom_site_fract_x
_atom_site_fract_y
_atom_site_fract_z
_atom_site_U_iso_or_equiv
_atom_site_adp_type
_atom_site_occupancy
_atom_site_symmetry_multiplicity
_atom_site_calc_flag
_atom_site_refinement_flags
_atom_site_disorder_assembly
_atom_site_disorder_group
C1A C 0.3004(5) 0.6060(3) 0.85440(16) 0.0229(7) Uani 1 1 d . . .
C2A C 0.4601(6) 0.6162(3) 0.9096(2) 0.0308(9) Uani 0.848(4) 1 d PDU A 1
H2A1 H 0.479 0.5454 0.9425 0.037 Uiso 0.848(4) 1 calc PR A 1
H2A2 H 0.5927 0.6379 0.8864 0.037 Uiso 0.848(4) 1 calc PR A 1
C3A C 0.0970(6) 0.5733(3) 0.8921(2) 0.0302(9) Uani 0.848(4) 1 d PDU A 1
H3A1 H 0.1122 0.5019 0.9246 0.036 Uiso 0.848(4) 1 calc PR A 1
H3A2 H -0.0088 0.5675 0.8576 0.036 Uiso 0.848(4) 1 calc PR A 1
C4A C 0.2751(7) 0.7171(3) 0.8048(2) 0.0328(10) Uani 0.848(4) 1 d PDU A 1
H4A1 H 0.1726 0.713 0.7689 0.039 Uiso 0.848(4) 1 calc PR A 1
H4A2 H 0.4064 0.7397 0.781 0.039 Uiso 0.848(4) 1 calc PR A 1
C5A C 0.3921(9) 0.6997(5) 0.9498(3) 0.0351(11) Uani 0.848(4) 1 d PDU A 1
H5A H 0.4978 0.7055 0.985 0.042 Uiso 0.848(4) 1 calc PR A 1
C6A C 0.1897(7) 0.6652(4) 0.9867(2) 0.0341(10) Uani 0.848(4) 1 d PDU A 1
H6A1 H 0.2065 0.5945 1.0199 0.041 Uiso 0.848(4) 1 calc PR A 1
H6A2 H 0.1458 0.7187 1.0132 0.041 Uiso 0.848(4) 1 calc PR A 1
C7A C 0.0296(8) 0.6569(5) 0.9329(2) 0.0328(11) Uani 0.848(4) 1 d PDU A 1
H7A H -0.1035 0.6346 0.9569 0.039 Uiso 0.848(4) 1 calc PR A 1
C8A C 0.0043(8) 0.7661(4) 0.8818(3) 0.0394(11) Uani 0.848(4) 1 d PDU A 1
H8A1 H -0.1004 0.7608 0.8468 0.047 Uiso 0.848(4) 1 calc PR A 1
H8A2 H -0.042 0.8206 0.9072 0.047 Uiso 0.848(4) 1 calc PR A 1
C9A C 0.2063(8) 0.8006(4) 0.8454(3) 0.0383(10) Uani 0.848(4) 1 d PDU A 1
H9A H 0.1892 0.8725 0.8124 0.046 Uiso 0.848(4) 1 calc PR A 1
C10A C 0.3639(8) 0.8088(4) 0.8994(3) 0.0421(11) Uani 0.848(4) 1 d PDU A 1
H10A H 0.3195 0.8629 0.9253 0.05 Uiso 0.848(4) 1 calc PR A 1
H10B H 0.4954 0.8326 0.8761 0.05 Uiso 0.848(4) 1 calc PR A 1
C2B C 0.287(3) 0.5366(15) 0.9276(10) 0.031(4) Uani 0.152(4) 1 d PDU A 2
H2B1 H 0.4195 0.5009 0.9415 0.037 Uiso 0.152(4) 1 calc PR A 2
H2B2 H 0.1819 0.4803 0.93 0.037 Uiso 0.152(4) 1 calc PR A 2
C3B C 0.100(3) 0.6552(16) 0.8311(10) 0.033(4) Uani 0.152(4) 1 d PDU A 2
H3B1 H -0.0023 0.5982 0.8323 0.04 Uiso 0.152(4) 1 calc PR A 2
H3B2 H 0.111 0.6988 0.7827 0.04 Uiso 0.152(4) 1 calc PR A 2
C4B C 0.461(3) 0.6925(17) 0.8485(11) 0.036(4) Uani 0.152(4) 1 d PDU A 2
H4B1 H 0.4671 0.7363 0.8001 0.043 Uiso 0.152(4) 1 calc PR A 2
H4B2 H 0.5961 0.659 0.8608 0.043 Uiso 0.152(4) 1 calc PR A 2
C5B C 0.229(3) 0.6100(17) 0.9763(11) 0.036(3) Uani 0.152(4) 1 d PDU A 2
H5B H 0.2216 0.5661 1.0253 0.043 Uiso 0.152(4) 1 calc PR A 2
C6B C 0.024(4) 0.662(2) 0.9557(12) 0.036(4) Uani 0.152(4) 1 d PDU A 2
H6B1 H -0.0139 0.7088 0.9872 0.043 Uiso 0.152(4) 1 calc PR A 2
H6B2 H -0.0811 0.605 0.9599 0.043 Uiso 0.152(4) 1 calc PR A 2
C7B C 0.034(4) 0.7278(17) 0.8806(12) 0.037(3) Uani 0.152(4) 1 d PDU A 2
H7B H -0.102 0.7618 0.8662 0.044 Uiso 0.152(4) 1 calc PR A 2
C8B C 0.194(3) 0.8146(16) 0.8791(14) 0.041(3) Uani 0.152(4) 1 d PDU A 2
H8B1 H 0.2004 0.8622 0.8317 0.049 Uiso 0.152(4) 1 calc PR A 2
H8B2 H 0.1536 0.8592 0.912 0.049 Uiso 0.152(4) 1 calc PR A 2
C9B C 0.404(4) 0.7652(19) 0.8988(12) 0.041(3) Uani 0.152(4) 1 d PDU A 2
H9B H 0.5079 0.8229 0.8963 0.049 Uiso 0.152(4) 1 calc PR A 2
C10B C 0.388(4) 0.697(2) 0.9716(12) 0.040(4) Uani 0.152(4) 1 d PDU A 2
H10C H 0.352 0.7428 1.0041 0.048 Uiso 0.152(4) 1 calc PR A 2
H10D H 0.5226 0.6628 0.9858 0.048 Uiso 0.152(4) 1 calc PR A 2
C11A C 0.3714(5) 0.5254(3) 0.81168(16) 0.0253(7) Uani 1 1 d U A .
O1 O 0.5510(4) 0.4953(2) 0.81654(13) 0.0401(7) Uani 1 1 d U . .
O2 O 0.2415(4) 0.4930(2) 0.77464(13) 0.0353(6) Uani 1 1 d U . .
C1C C 0.8108(5) 0.1261(3) 0.65552(16) 0.0225(7) Uani 1 1 d U . .
C2C C 0.9694(6) 0.0812(3) 0.6124(2) 0.0280(8) Uani 0.899(4) 1 d PDU B 1
H2C1 H 1.1019 0.0723 0.637 0.034 Uiso 0.899(4) 1 calc PR B 1
H2C2 H 0.9886 0.1325 0.5668 0.034 Uiso 0.899(4) 1 calc PR B 1
C3C C 0.6059(6) 0.1393(3) 0.61651(19) 0.0262(8) Uani 0.899(4) 1 d PDU B 1
H3C1 H 0.5015 0.168 0.644 0.031 Uiso 0.899(4) 1 calc PR B 1
H3C2 H 0.6215 0.1912 0.571 0.031 Uiso 0.899(4) 1 calc PR B 1
C4C C 0.7827(6) 0.0463(3) 0.72581(18) 0.0279(9) Uani 0.899(4) 1 d PDU B 1
H4C1 H 0.6804 0.075 0.7541 0.033 Uiso 0.899(4) 1 calc PR B 1
H4C2 H 0.9134 0.0369 0.7514 0.033 Uiso 0.899(4) 1 calc PR B 1
C5C C 0.8998(7) -0.0277(4) 0.6009(2) 0.0355(10) Uani 0.899(4) 1 d PDU B 1
H5C H 1.0049 -0.0566 0.5728 0.043 Uiso 0.899(4) 1 calc PR B 1
C6C C 0.6981(7) -0.0142(4) 0.5625(2) 0.0368(10) Uani 0.899(4) 1 d PDU B 1
H6C1 H 0.6535 -0.0846 0.5549 0.044 Uiso 0.899(4) 1 calc PR B 1
H6C2 H 0.7149 0.0361 0.5164 0.044 Uiso 0.899(4) 1 calc PR B 1
C7C C 0.5372(6) 0.0298(4) 0.6051(2) 0.0309(9) Uani 0.899(4) 1 d PDU B 1
H7C H 0.4047 0.0389 0.5795 0.037 Uiso 0.899(4) 1 calc PR B 1
C8C C 0.5092(7) -0.0483(4) 0.6756(2) 0.0376(10) Uani 0.899(4) 1 d PDU B 1
H8C1 H 0.4616 -0.1187 0.6688 0.045 Uiso 0.899(4) 1 calc PR B 1
H8C2 H 0.4049 -0.0198 0.7032 0.045 Uiso 0.899(4) 1 calc PR B 1
C9C C 0.7113(7) -0.0632(4) 0.7146(2) 0.0366(10) Uani 0.899(4) 1 d PDU B 1
H9C H 0.693 -0.1149 0.7607 0.044 Uiso 0.899(4) 1 calc PR B 1
C10C C 0.8721(8) -0.1070(4) 0.6719(3) 0.0433(11) Uani 0.899(4) 1 d PDU B 1
H10E H 0.8288 -0.178 0.6649 0.052 Uiso 0.899(4) 1 calc PR B 1
H10F H 1.0033 -0.1168 0.6972 0.052 Uiso 0.899(4) 1 calc PR B 1
C2D C 0.983(4) 0.039(2) 0.6857(15) 0.029(3) Uani 0.101(4) 1 d PDU B 2
H2D1 H 1.1153 0.0641 0.6637 0.035 Uiso 0.101(4) 1 calc PR B 2
H2D2 H 0.9956 0.0328 0.7364 0.035 Uiso 0.101(4) 1 calc PR B 2
C3D C 0.784(4) 0.127(2) 0.5792(13) 0.027(3) Uani 0.101(4) 1 d PDU B 2
H3D1 H 0.9108 0.1521 0.5535 0.032 Uiso 0.101(4) 1 calc PR B 2
H3D2 H 0.6727 0.1775 0.5597 0.032 Uiso 0.101(4) 1 calc PR B 2
C4D C 0.611(4) 0.079(2) 0.6972(13) 0.023(3) Uani 0.101(4) 1 d PDU B 2
H4D1 H 0.6302 0.0745 0.7476 0.028 Uiso 0.101(4) 1 calc PR B 2
H4D2 H 0.4939 0.1278 0.6811 0.028 Uiso 0.101(4) 1 calc PR B 2
C5D C 0.937(4) -0.072(2) 0.6729(15) 0.036(3) Uani 0.101(4) 1 d PDU B 2
H5D H 1.0521 -0.1234 0.6905 0.044 Uiso 0.101(4) 1 calc PR B 2
C6D C 0.907(5) -0.064(3) 0.5957(15) 0.038(4) Uani 0.101(4) 1 d PDU B 2
H6D1 H 0.8756 -0.1359 0.5876 0.046 Uiso 0.101(4) 1 calc PR B 2
H6D2 H 1.0337 -0.0378 0.57 0.046 Uiso 0.101(4) 1 calc PR B 2
C7D C 0.732(5) 0.014(2) 0.5688(16) 0.034(3) Uani 0.101(4) 1 d PDU B 2
H7D H 0.713 0.0181 0.5179 0.041 Uiso 0.101(4) 1 calc PR B 2
C8D C 0.534(4) -0.025(3) 0.6074(14) 0.033(4) Uani 0.101(4) 1 d PDU B 2
H8D1 H 0.4956 -0.0955 0.5992 0.04 Uiso 0.101(4) 1 calc PR B 2
H8D2 H 0.4227 0.0275 0.5903 0.04 Uiso 0.101(4) 1 calc PR B 2
C9D C 0.567(5) -0.034(2) 0.6852(15) 0.029(3) Uani 0.101(4) 1 d PDU B 2
H9D H 0.4383 -0.0611 0.7106 0.035 Uiso 0.101(4) 1 calc PR B 2
C10D C 0.737(5) -0.114(2) 0.7113(16) 0.037(4) Uani 0.101(4) 1 d PDU B 2
H10G H 0.7029 -0.1852 0.7025 0.044 Uiso 0.101(4) 1 calc PR B 2
H10H H 0.7548 -0.1227 0.7621 0.044 Uiso 0.101(4) 1 calc PR B 2
C11C C 0.8780(5) 0.2333(3) 0.66873(16) 0.0233(7) Uani 1 1 d . B .
O3 O 1.0565(4) 0.2642(2) 0.65524(12) 0.0321(6) Uani 1 1 d . . .
O4 O 0.7480(4) 0.28621(19) 0.69608(13) 0.0326(6) Uani 1 1 d . . .
C12A C 0.3157(5) 0.2102(3) 0.80699(17) 0.0260(7) Uani 1 1 d . . .
H12A H 0.3211 0.1405 0.7919 0.031 Uiso 1 1 calc R . .
C13A C 0.4846(6) 0.2084(3) 0.85962(18) 0.0313(8) Uani 1 1 d . . .
H13A H 0.4852 0.2776 0.8743 0.038 Uiso 1 1 calc R . .
H13B H 0.6183 0.1999 0.8378 0.038 Uiso 1 1 calc R . .
C14A C 0.4532(6) 0.1161(3) 0.9229(2) 0.0374(9) Uani 1 1 d . . .
H14A H 0.4697 0.0468 0.9089 0.045 Uiso 1 1 calc R . .
H14B H 0.5588 0.1193 0.958 0.045 Uiso 1 1 calc R . .
C15A C 0.2434(6) 0.1205(3) 0.95529(19) 0.0385(9) Uani 1 1 d . . .
H15A H 0.2339 0.1847 0.9755 0.046 Uiso 1 1 calc R . .
H15B H 0.224 0.0557 0.9935 0.046 Uiso 1 1 calc R . .
C16A C 0.0753(6) 0.1258(3) 0.90146(19) 0.0370(9) Uani 1 1 d . . .
H16A H 0.0735 0.0575 0.8857 0.044 Uiso 1 1 calc R . .
H16B H -0.0585 0.1343 0.9232 0.044 Uiso 1 1 calc R . .
C17A C 0.1080(5) 0.2196(3) 0.83892(18) 0.0300(8) Uani 1 1 d . . .
H17A H 0.0009 0.2192 0.8038 0.036 Uiso 1 1 calc R . .
H17B H 0.0979 0.2885 0.8538 0.036 Uiso 1 1 calc R . .
N1 N 0.3480(4) 0.2996(2) 0.74397(14) 0.0258(6) Uani 1 1 d . . .
H1A H 0.3397 0.3641 0.7563 0.039 Uiso 1 1 calc R . .
H1B H 0.2505 0.2967 0.7118 0.039 Uiso 1 1 calc R . .
H1C H 0.4735 0.2925 0.7255 0.039 Uiso 1 1 calc R . .
C12B C 0.8159(5) 0.5670(3) 0.65731(18) 0.0303(8) Uani 1 1 d . . .
H12B H 0.8216 0.6389 0.6693 0.036 Uiso 1 1 calc R . .
C13B C 0.9849(6) 0.5612(3) 0.6055(2) 0.0406(10) Uani 1 1 d . . .
H13C H 0.9876 0.4887 0.5954 0.049 Uiso 1 1 calc R . .
H13D H 1.1181 0.5733 0.6258 0.049 Uiso 1 1 calc R . .
C14B C 0.9506(7) 0.6466(4) 0.5380(2) 0.0561(13) Uani 1 1 d . . .
H14C H 0.9624 0.7193 0.5475 0.067 Uiso 1 1 calc R . .
H14D H 1.0574 0.6393 0.5036 0.067 Uiso 1 1 calc R . .
C15B C 0.7440(7) 0.6352(4) 0.5080(2) 0.0501(11) Uani 1 1 d . . .
H15C H 0.7376 0.5656 0.4939 0.06 Uiso 1 1 calc R . .
H15D H 0.7236 0.6937 0.4658 0.06 Uiso 1 1 calc R . .
C16B C 0.5760(7) 0.6398(4) 0.5596(2) 0.0483(11) Uani 1 1 d . . .
H16C H 0.4432 0.6269 0.5393 0.058 Uiso 1 1 calc R . .
H16D H 0.5715 0.7125 0.5695 0.058 Uiso 1 1 calc R . .
C17B C 0.6100(6) 0.5547(3) 0.62798(19) 0.0375(9) Uani 1 1 d . . .
H17C H 0.5035 0.5627 0.6623 0.045 Uiso 1 1 calc R . .
H17D H 0.5981 0.4817 0.6191 0.045 Uiso 1 1 calc R . .
N2 N 0.8484(4) 0.4814(2) 0.72263(14) 0.0263(6) Uani 1 1 d . . .
H2A H 0.836 0.4152 0.713 0.039 Uiso 1 1 calc R . .
H2B H 0.7535 0.489 0.7551 0.039 Uiso 1 1 calc R . .
H2C H 0.9755 0.488 0.7394 0.039 Uiso 1 1 calc R . .

loop_
_atom_site_aniso_label
_atom_site_aniso_U_11
_atom_site_aniso_U_22
_atom_site_aniso_U_33
_atom_site_aniso_U_23
_atom_site_aniso_U_13
_atom_site_aniso_U_12
C1A 0.0280(18) 0.0243(16) 0.0162(15) -0.0042(13) 0.0080(13) -0.0056(13)
C2A 0.033(2) 0.039(2) 0.020(2) -0.0074(17) 0.0055(16) -0.0035(18)
C3A 0.033(2) 0.032(2) 0.027(2) -0.0083(17) 0.0089(17) -0.0065(17)
C4A 0.046(3) 0.031(2) 0.019(2) -0.0003(16) 0.0086(17) -0.0014(19)
C5A 0.037(2) 0.047(2) 0.026(2) -0.018(2) 0.0010(19) -0.007(2)
C6A 0.043(2) 0.039(2) 0.021(2) -0.0103(17) 0.0115(16) -0.003(2)
C7A 0.032(2) 0.044(2) 0.023(2) -0.010(2) 0.0135(18) -0.0046(18)
C8A 0.049(2) 0.040(3) 0.032(2) -0.014(2) 0.0051(18) 0.010(2)
C9A 0.061(3) 0.023(2) 0.027(2) 0.0004(17) 0.0113(19) 0.0002(19)
C10A 0.056(3) 0.036(2) 0.038(2) -0.015(2) 0.018(2) -0.013(2)
C2B 0.037(8) 0.038(8) 0.020(8) -0.012(6) 0.010(7) 0.003(7)
C3B 0.048(9) 0.027(8) 0.025(7) -0.007(6) 0.014(7) 0.004(7)
C4B 0.051(9) 0.032(8) 0.023(7) -0.002(7) 0.003(7) 0.002(7)
C5B 0.046(7) 0.041(7) 0.024(6) -0.014(5) 0.010(6) 0.001(5)
C6B 0.045(6) 0.036(8) 0.030(6) -0.015(6) 0.017(7) 0.003(6)
C7B 0.052(6) 0.030(7) 0.032(6) -0.015(5) 0.006(6) 0.002(6)
C8B 0.055(7) 0.031(6) 0.036(8) -0.008(6) 0.005(6) -0.001(5)
C9B 0.052(6) 0.036(7) 0.036(7) -0.010(5) 0.008(7) -0.002(6)
C10B 0.052(7) 0.042(7) 0.028(6) -0.015(6) 0.000(7) -0.001(6)
C11A 0.0297(17) 0.0294(17) 0.0160(15) -0.0036(13) 0.0066(12) -0.0015(14)
O1 0.0340(14) 0.0617(18) 0.0297(14) -0.0212(13) 0.0068(11) 0.0071(13)
O2 0.0375(14) 0.0390(14) 0.0341(14) -0.0179(12) 0.0017(11) -0.0021(11)
C1C 0.0268(16) 0.0254(15) 0.0156(15) -0.0055(12) 0.0084(12) -0.0047(13)
C2C 0.0295(19) 0.0334(19) 0.0228(18) -0.0102(15) 0.0091(14) -0.0004(15)
C3C 0.0275(18) 0.0325(18) 0.0185(17) -0.0060(14) 0.0045(14) -0.0010(15)
C4C 0.038(2) 0.0307(19) 0.0130(16) -0.0006(14) 0.0034(14) -0.0064(16)
C5C 0.040(2) 0.036(2) 0.035(2) -0.0167(18) 0.0112(17) 0.0007(19)
C6C 0.048(2) 0.043(3) 0.0236(19) -0.0169(18) 0.0072(16) -0.0074(19)
C7C 0.0310(19) 0.042(2) 0.0226(18) -0.0121(17) 0.0026(15) -0.0087(17)
C8C 0.047(2) 0.039(2) 0.029(2) -0.0108(18) 0.0144(18) -0.0218(19)
C9C 0.057(3) 0.027(2) 0.0227(19) 0.0004(17) 0.0063(16) -0.0078(19)
C10C 0.060(3) 0.028(2) 0.042(2) -0.0077(18) -0.002(2) 0.002(2)
C2D 0.036(6) 0.031(7) 0.021(8) -0.006(6) 0.003(7) 0.000(5)
C3D 0.030(8) 0.036(6) 0.016(4) -0.010(6) 0.007(5) -0.006(6)
C4D 0.032(6) 0.023(6) 0.016(7) -0.009(6) 0.009(6) -0.012(6)
C5D 0.049(7) 0.031(5) 0.031(7) -0.012(7) 0.008(6) 0.001(6)
C6D 0.051(7) 0.035(7) 0.032(6) -0.015(7) 0.011(7) -0.005(7)
C7D 0.046(7) 0.038(7) 0.024(6) -0.015(5) 0.008(5) -0.008(6)
C8D 0.047(6) 0.033(8) 0.025(6) -0.018(6) 0.007(6) -0.012(6)
C9D 0.045(6) 0.024(6) 0.023(6) -0.014(7) 0.008(6) -0.010(5)
C10D 0.055(8) 0.025(7) 0.031(7) -0.007(9) 0.009(6) -0.004(6)
C11C 0.0296(18) 0.0261(16) 0.0135(15) -0.0030(13) 0.0034(12) -0.0043(14)
O3 0.0333(14) 0.0434(14) 0.0220(12) -0.0122(11) 0.0087(10) -0.0129(11)
O4 0.0377(14) 0.0281(13) 0.0358(14) -0.0155(11) 0.0110(11) -0.0002(11)
C12A 0.0327(19) 0.0254(17) 0.0203(16) -0.0064(14) 0.0076(13) -0.0021(14)
C13A 0.034(2) 0.0369(19) 0.0225(17) -0.0058(15) 0.0063(14) -0.0018(16)
C14A 0.041(2) 0.041(2) 0.0262(19) 0.0014(16) 0.0013(16) 0.0037(17)
C15A 0.045(2) 0.044(2) 0.0225(18) 0.0002(16) 0.0056(16) -0.0048(18)
C16A 0.039(2) 0.043(2) 0.0257(19) -0.0019(16) 0.0106(15) -0.0069(17)
C17A 0.0290(19) 0.038(2) 0.0208(17) -0.0026(15) 0.0043(13) -0.0060(15)
N1 0.0316(16) 0.0302(15) 0.0170(14) -0.0083(12) 0.0055(11) -0.0056(12)
C12B 0.038(2) 0.0226(16) 0.0273(18) 0.0000(14) 0.0091(15) -0.0026(15)
C13B 0.033(2) 0.048(2) 0.033(2) 0.0051(18) 0.0110(16) -0.0047(18)
C14B 0.050(3) 0.069(3) 0.036(2) 0.015(2) 0.0161(19) -0.007(2)
C15B 0.051(3) 0.063(3) 0.026(2) 0.0099(19) 0.0077(18) 0.004(2)
C16B 0.045(2) 0.057(3) 0.034(2) 0.008(2) 0.0012(18) 0.008(2)
C17B 0.036(2) 0.046(2) 0.0262(19) 0.0003(17) 0.0098(15) -0.0031(17)
N2 0.0320(16) 0.0267(14) 0.0207(14) -0.0066(12) 0.0051(11) -0.0028(12)

loop_
_atom_type_symbol
_atom_type_description
_atom_type_scat_dispersion_real
_atom_type_scat_dispersion_imag
_atom_type_scat_source
C C 0.0033 0.0016 'International Tables Vol C Tables 4.2.6.8 and 6.1.1.4'
H H 0 0 'International Tables Vol C Tables 4.2.6.8 and 6.1.1.4'
N N 0.0061 0.0033 'International Tables Vol C Tables 4.2.6.8 and 6.1.1.4'
O O 0.0106 0.006 'International Tables Vol C Tables 4.2.6.8 and 6.1.1.4'

loop_
_exptl_crystal_face_index_h
_exptl_crystal_face_index_k
_exptl_crystal_face_index_l
_exptl_crystal_face_perp_dist
-1 0 0 0.239
1 0 0 0.2534
0 0 1 0.055
0 0 -1 0.094
0 -1 0 0.027
0 1 0 0.048

loop_
_geom_angle_atom_site_label_1
_geom_angle_atom_site_label_2
_geom_angle_atom_site_label_3
_geom_angle
_geom_angle_site_symmetry_1
_geom_angle_site_symmetry_3
_geom_angle_publ_flag
C3B C1A C2B 111.0(11) . . ?
C3B C1A C4B 110.2(11) . . ?
C2B C1A C4B 111.7(12) . . ?
C3B C1A C4A 56.3(9) . . ?
C2B C1A C4A 148.7(7) . . ?
C4B C1A C4A 58.3(9) . . ?
C3B C1A C3A 55.3(8) . . ?
C2B C1A C3A 56.9(9) . . ?
C4B C1A C3A 139.0(8) . . ?
C4A C1A C3A 108.9(3) . . ?
C3B C1A C11A 112.3(7) . . ?
C2B C1A C11A 102.8(7) . . ?
C4B C1A C11A 108.6(8) . . ?
C4A C1A C11A 108.5(3) . . ?
C3A C1A C11A 112.3(3) . . ?
C3B C1A C2A 136.6(7) . . ?
C2B C1A C2A 59.4(9) . . ?
C4B C1A C2A 53.0(8) . . ?
C4A C1A C2A 107.9(3) . . ?
C3A C1A C2A 108.0(3) . . ?
C11A C1A C2A 111.1(3) . . ?
C5A C2A C1A 110.7(3) . . ?
C5A C2A H2A1 109.5 . . ?
C1A C2A H2A1 109.5 . . ?
C5A C2A H2A2 109.5 . . ?
C1A C2A H2A2 109.5 . . ?
H2A1 C2A H2A2 108.1 . . ?
C1A C3A C7A 110.6(3) . . ?
C1A C3A H3A1 109.5 . . ?
C7A C3A H3A1 109.5 . . ?
C1A C3A H3A2 109.5 . . ?
C7A C3A H3A2 109.5 . . ?
H3A1 C3A H3A2 108.1 . . ?
C1A C4A C9A 110.4(3) . . ?
C1A C4A H4A1 109.6 . . ?
C9A C4A H4A1 109.6 . . ?
C1A C4A H4A2 109.6 . . ?
C9A C4A H4A2 109.6 . . ?
H4A1 C4A H4A2 108.1 . . ?
C10A C5A C6A 109.1(5) . . ?
C10A C5A C2A 109.6(4) . . ?
C6A C5A C2A 109.5(4) . . ?
C10A C5A H5A 109.5 . . ?
C6A C5A H5A 109.5 . . ?
C2A C5A H5A 109.5 . . ?
C7A C6A C5A 109.3(4) . . ?
C7A C6A H6A1 109.8 . . ?
C5A C6A H6A1 109.8 . . ?
C7A C6A H6A2 109.8 . . ?
C5A C6A H6A2 109.8 . . ?
H6A1 C6A H6A2 108.3 . . ?
C6A C7A C8A 109.6(5) . . ?
C6A C7A C3A 109.8(4) . . ?
C8A C7A C3A 108.7(4) . . ?
C6A C7A H7A 109.6 . . ?
C8A C7A H7A 109.6 . . ?
C3A C7A H7A 109.6 . . ?
C9A C8A C7A 109.8(4) . . ?
C9A C8A H8A1 109.7 . . ?
C7A C8A H8A1 109.7 . . ?
C9A C8A H8A2 109.7 . . ?
C7A C8A H8A2 109.7 . . ?
H8A1 C8A H8A2 108.2 . . ?
C10A C9A C8A 109.1(4) . . ?
C10A C9A C4A 109.8(4) . . ?
C8A C9A C4A 109.5(4) . . ?
C10A C9A H9A 109.5 . . ?
C8A C9A H9A 109.5 . . ?
C4A C9A H9A 109.5 . . ?
C9A C10A C5A 110.0(4) . . ?
C9A C10A H10A 109.7 . . ?
C5A C10A H10A 109.7 . . ?
C9A C10A H10B 109.7 . . ?
C5A C10A H10B 109.7 . . ?
H10A C10A H10B 108.2 . . ?
C1A C2B C5B 107.7(14) . . ?
C1A C2B H2B1 110.2 . . ?
C5B C2B H2B1 110.2 . . ?
C1A C2B H2B2 110.2 . . ?
C5B C2B H2B2 110.2 . . ?
H2B1 C2B H2B2 108.5 . . ?
C1A C3B C7B 108.6(15) . . ?
C1A C3B H3B1 110 . . ?
C7B C3B H3B1 110 . . ?
C1A C3B H3B2 110 . . ?
C7B C3B H3B2 110 . . ?
H3B1 C3B H3B2 108.4 . . ?
C1A C4B C9B 108.8(15) . . ?
C1A C4B H4B1 109.9 . . ?
C9B C4B H4B1 109.9 . . ?
C1A C4B H4B2 109.9 . . ?
C9B C4B H4B2 109.9 . . ?
H4B1 C4B H4B2 108.3 . . ?
C6B C5B C10B 109.6(19) . . ?
C6B C5B C2B 109.5(16) . . ?
C10B C5B C2B 109.9(17) . . ?
C6B C5B H5B 109.3 . . ?
C10B C5B H5B 109.3 . . ?
C2B C5B H5B 109.3 . . ?
C5B C6B C7B 109.6(16) . . ?
C5B C6B H6B1 109.7 . . ?
C7B C6B H6B1 109.7 . . ?
C5B C6B H6B2 109.7 . . ?
C7B C6B H6B2 109.7 . . ?
H6B1 C6B H6B2 108.2 . . ?
C8B C7B C6B 106.4(19) . . ?
C8B C7B C3B 109.5(18) . . ?
C6B C7B C3B 110.1(17) . . ?
C8B C7B H7B 110.3 . . ?
C6B C7B H7B 110.3 . . ?
C3B C7B H7B 110.3 . . ?
C9B C8B C7B 111.4(16) . . ?
C9B C8B H8B1 109.3 . . ?
C7B C8B H8B1 109.3 . . ?
C9B C8B H8B2 109.3 . . ?
C7B C8B H8B2 109.3 . . ?
H8B1 C8B H8B2 108 . . ?
C10B C9B C8B 107.5(18) . . ?
C10B C9B C4B 109.0(17) . . ?
C8B C9B C4B 108.6(17) . . ?
C10B C9B H9B 110.5 . . ?
C8B C9B H9B 110.5 . . ?
C4B C9B H9B 110.5 . . ?
C9B C10B C5B 111.0(17) . . ?
C9B C10B H10C 109.4 . . ?
C5B C10B H10C 109.4 . . ?
C9B C10B H10D 109.4 . . ?
C5B C10B H10D 109.4 . . ?
H10C C10B H10D 108 . . ?
O1 C11A O2 124.0(3) . . ?
O1 C11A C1A 118.2(3) . . ?
O2 C11A C1A 117.8(3) . . ?
C3D C1C C11C 114.2(9) . . ?
C3D C1C C2C 56.5(11) . . ?
C11C C1C C2C 111.2(3) . . ?
C3D C1C C4C 137.3(9) . . ?
C11C C1C C4C 108.5(3) . . ?
C2C C1C C4C 109.2(3) . . ?
C3D C1C C3C 54.6(11) . . ?
C11C C1C C3C 110.3(3) . . ?
C2C C1C C3C 108.9(3) . . ?
C4C C1C C3C 108.8(3) . . ?
C3D C1C C4D 109.1(14) . . ?
C11C C1C C4D 113.8(8) . . ?
C2C C1C C4D 134.4(9) . . ?
C4C C1C C4D 48.7(10) . . ?
C3C C1C C4D 61.5(10) . . ?
C3D C1C C2D 107.5(14) . . ?
C11C C1C C2D 107.7(9) . . ?
C2C C1C C2D 54.2(10) . . ?
C4C C1C C2D 59.0(10) . . ?
C3C C1C C2D 142.0(9) . . ?
C4D C1C C2D 103.9(13) . . ?
C1C C2C C5C 110.2(3) . . ?
C1C C2C H2C1 109.6 . . ?
C5C C2C H2C1 109.6 . . ?
C1C C2C H2C2 109.6 . . ?
C5C C2C H2C2 109.6 . . ?
H2C1 C2C H2C2 108.1 . . ?
C7C C3C C1C 109.7(3) . . ?
C7C C3C H3C1 109.7 . . ?
C1C C3C H3C1 109.7 . . ?
C7C C3C H3C2 109.7 . . ?
C1C C3C H3C2 109.7 . . ?
H3C1 C3C H3C2 108.2 . . ?
C1C C4C C9C 110.0(3) . . ?
C1C C4C H4C1 109.7 . . ?
C9C C4C H4C1 109.7 . . ?
C1C C4C H4C2 109.7 . . ?
C9C C4C H4C2 109.7 . . ?
H4C1 C4C H4C2 108.2 . . ?
C6C C5C C2C 109.8(4) . . ?
C6C C5C C10C 109.1(4) . . ?
C2C C5C C10C 109.2(4) . . ?
C6C C5C H5C 109.6 . . ?
C2C C5C H5C 109.6 . . ?
C10C C5C H5C 109.6 . . ?
C5C C6C C7C 109.8(3) . . ?
C5C C6C H6C1 109.7 . . ?
C7C C6C H6C1 109.7 . . ?
C5C C6C H6C2 109.7 . . ?
C7C C6C H6C2 109.7 . . ?
H6C1 C6C H6C2 108.2 . . ?
C8C C7C C6C 109.7(4) . . ?
C8C C7C C3C 109.2(3) . . ?
C6C C7C C3C 109.6(4) . . ?
C8C C7C H7C 109.4 . . ?
C6C C7C H7C 109.4 . . ?
C3C C7C H7C 109.4 . . ?
C7C C8C C9C 109.6(3) . . ?
C7C C8C H8C1 109.7 . . ?
C9C C8C H8C1 109.7 . . ?
C7C C8C H8C2 109.7 . . ?
C9C C8C H8C2 109.7 . . ?
H8C1 C8C H8C2 108.2 . . ?
C8C C9C C10C 109.7(4) . . ?
C8C C9C C4C 109.4(4) . . ?
C10C C9C C4C 109.0(4) . . ?
C8C C9C H9C 109.6 . . ?
C10C C9C H9C 109.6 . . ?
C4C C9C H9C 109.6 . . ?
C9C C10C C5C 109.6(4) . . ?
C9C C10C H10E 109.8 . . ?
C5C C10C H10E 109.8 . . ?
C9C C10C H10F 109.8 . . ?
C5C C10C H10F 109.8 . . ?
H10E C10C H10F 108.2 . . ?
C5D C2D C1C 112.9(18) . . ?
C5D C2D H2D1 109 . . ?
C1C C2D H2D1 109 . . ?
C5D C2D H2D2 109 . . ?
C1C C2D H2D2 109 . . ?
H2D1 C2D H2D2 107.8 . . ?
C1C C3D C7D 111.8(18) . . ?
C1C C3D H3D1 109.3 . . ?
C7D C3D H3D1 109.3 . . ?
C1C C3D H3D2 109.3 . . ?
C7D C3D H3D2 109.3 . . ?
H3D1 C3D H3D2 107.9 . . ?
C9D C4D C1C 109.6(17) . . ?
C9D C4D H4D1 109.7 . . ?
C1C C4D H4D1 109.7 . . ?
C9D C4D H4D2 109.7 . . ?
C1C C4D H4D2 109.7 . . ?
H4D1 C4D H4D2 108.2 . . ?
C6D C5D C2D 110(2) . . ?
C6D C5D C10D 108(2) . . ?
C2D C5D C10D 109(2) . . ?
C6D C5D H5D 110.1 . . ?
C2D C5D H5D 110.1 . . ?
C10D C5D H5D 110.1 . . ?
C5D C6D C7D 110.1(19) . . ?
C5D C6D H6D1 109.6 . . ?
C7D C6D H6D1 109.6 . . ?
C5D C6D H6D2 109.6 . . ?
C7D C6D H6D2 109.6 . . ?
H6D1 C6D H6D2 108.2 . . ?
C8D C7D C6D 111(2) . . ?
C8D C7D C3D 109(2) . . ?
C6D C7D C3D 110(2) . . ?
C8D C7D H7D 109.1 . . ?
C6D C7D H7D 109.1 . . ?
C3D C7D H7D 109.1 . . ?
C7D C8D C9D 108.6(18) . . ?
C7D C8D H8D1 110 . . ?
C9D C8D H8D1 110 . . ?
C7D C8D H8D2 110 . . ?
C9D C8D H8D2 110 . . ?
H8D1 C8D H8D2 108.3 . . ?
C10D C9D C8D 110(2) . . ?
C10D C9D C4D 113(2) . . ?
C8D C9D C4D 109(2) . . ?
C10D C9D H9D 108.5 . . ?
C8D C9D H9D 108.5 . . ?
C4D C9D H9D 108.5 . . ?
C9D C10D C5D 109.1(18) . . ?
C9D C10D H10G 109.9 . . ?
C5D C10D H10G 109.9 . . ?
C9D C10D H10H 109.9 . . ?
C5D C10D H10H 109.9 . . ?
H10G C10D H10H 108.3 . . ?
O3 C11C O4 122.7(3) . . ?
O3 C11C C1C 119.8(3) . . ?
O4 C11C C1C 117.4(3) . . ?
N1 C12A C17A 110.8(3) . . ?
N1 C12A C13A 110.6(3) . . ?
C17A C12A C13A 111.3(3) . . ?
N1 C12A H12A 108 . . ?
C17A C12A H12A 108 . . ?
C13A C12A H12A 108 . . ?
C12A C13A C14A 110.4(3) . . ?
C12A C13A H13A 109.6 . . ?
C14A C13A H13A 109.6 . . ?
C12A C13A H13B 109.6 . . ?
C14A C13A H13B 109.6 . . ?
H13A C13A H13B 108.1 . . ?
C15A C14A C13A 111.8(3) . . ?
C15A C14A H14A 109.3 . . ?
C13A C14A H14A 109.3 . . ?
C15A C14A H14B 109.3 . . ?
C13A C14A H14B 109.3 . . ?
H14A C14A H14B 107.9 . . ?
C14A C15A C16A 111.3(3) . . ?
C14A C15A H15A 109.4 . . ?
C16A C15A H15A 109.4 . . ?
C14A C15A H15B 109.4 . . ?
C16A C15A H15B 109.4 . . ?
H15A C15A H15B 108 . . ?
C17A C16A C15A 111.2(3) . . ?
C17A C16A H16A 109.4 . . ?
C15A C16A H16A 109.4 . . ?
C17A C16A H16B 109.4 . . ?
C15A C16A H16B 109.4 . . ?
H16A C16A H16B 108 . . ?
C12A C17A C16A 110.0(3) . . ?
C12A C17A H17A 109.7 . . ?
C16A C17A H17A 109.7 . . ?
C12A C17A H17B 109.7 . . ?
C16A C17A H17B 109.7 . . ?
H17A C17A H17B 108.2 . . ?
C12A N1 H1A 109.5 . . ?
C12A N1 H1B 109.5 . . ?
H1A N1 H1B 109.5 . . ?
C12A N1 H1C 109.5 . . ?
H1A N1 H1C 109.5 . . ?
H1B N1 H1C 109.5 . . ?
C17B C12B N2 110.0(3) . . ?
C17B C12B C13B 111.8(3) . . ?
N2 C12B C13B 109.7(3) . . ?
C17B C12B H12B 108.4 . . ?
N2 C12B H12B 108.4 . . ?
C13B C12B H12B 108.4 . . ?
C12B C13B C14B 110.1(3) . . ?
C12B C13B H13C 109.6 . . ?
C14B C13B H13C 109.6 . . ?
C12B C13B H13D 109.6 . . ?
C14B C13B H13D 109.6 . . ?
H13C C13B H13D 108.1 . . ?
C15B C14B C13B 111.2(4) . . ?
C15B C14B H14C 109.4 . . ?
C13B C14B H14C 109.4 . . ?
C15B C14B H14D 109.4 . . ?
C13B C14B H14D 109.4 . . ?
H14C C14B H14D 108 . . ?
C14B C15B C16B 111.6(4) . . ?
C14B C15B H15C 109.3 . . ?
C16B C15B H15C 109.3 . . ?
C14B C15B H15D 109.3 . . ?
C16B C15B H15D 109.3 . . ?
H15C C15B H15D 108 . . ?
C15B C16B C17B 110.9(3) . . ?
C15B C16B H16C 109.5 . . ?
C17B C16B H16C 109.5 . . ?
C15B C16B H16D 109.5 . . ?
C17B C16B H16D 109.5 . . ?
H16C C16B H16D 108 . . ?
C12B C17B C16B 110.8(3) . . ?
C12B C17B H17C 109.5 . . ?
C16B C17B H17C 109.5 . . ?
C12B C17B H17D 109.5 . . ?
C16B C17B H17D 109.5 . . ?
H17C C17B H17D 108.1 . . ?
C12B N2 H2A 109.5 . . ?
C12B N2 H2B 109.5 . . ?
H2A N2 H2B 109.5 . . ?
C12B N2 H2C 109.5 . . ?
H2A N2 H2C 109.5 . . ?
H2B N2 H2C 109.5 . . ?

loop_
_geom_bond_atom_site_label_1
_geom_bond_atom_site_label_2
_geom_bond_distance
_geom_bond_site_symmetry_2
_geom_bond_publ_flag
C1A C3B 1.48(2) . ?
C1A C2B 1.51(2) . ?
C1A C4B 1.51(2) . ?
C1A C4A 1.532(5) . ?
C1A C3A 1.535(5) . ?
C1A C11A 1.539(4) . ?
C1A C2A 1.542(5) . ?
C2A C5A 1.528(7) . ?
C2A H2A1 0.99 . ?
C2A H2A2 0.99 . ?
C3A C7A 1.536(6) . ?
C3A H3A1 0.99 . ?
C3A H3A2 0.99 . ?
C4A C9A 1.534(6) . ?
C4A H4A1 0.99 . ?
C4A H4A2 0.99 . ?
C5A C10A 1.522(8) . ?
C5A C6A 1.526(7) . ?
C5A H5A 1 . ?
C6A C7A 1.518(7) . ?
C6A H6A1 0.99 . ?
C6A H6A2 0.99 . ?
C7A C8A 1.528(7) . ?
C7A H7A 1 . ?
C8A C9A 1.520(7) . ?
C8A H8A1 0.99 . ?
C8A H8A2 0.99 . ?
C9A C10A 1.509(7) . ?
C9A H9A 1 . ?
C10A H10A 0.99 . ?
C10A H10B 0.99 . ?
C2B C5B 1.529(17) . ?
C2B H2B1 0.99 . ?
C2B H2B2 0.99 . ?
C3B C7B 1.549(18) . ?
C3B H3B1 0.99 . ?
C3B H3B2 0.99 . ?
C4B C9B 1.546(18) . ?
C4B H4B1 0.99 . ?
C4B H4B2 0.99 . ?
C5B C6B 1.508(18) . ?
C5B C10B 1.513(19) . ?
C5B H5B 1 . ?
C6B C7B 1.528(18) . ?
C6B H6B1 0.99 . ?
C6B H6B2 0.99 . ?
C7B C8B 1.525(19) . ?
C7B H7B 1 . ?
C8B C9B 1.523(19) . ?
C8B H8B1 0.99 . ?
C8B H8B2 0.99 . ?
C9B C10B 1.501(18) . ?
C9B H9B 1 . ?
C10B H10C 0.99 . ?
C10B H10D 0.99 . ?
C11A O1 1.232(4) . ?
C11A O2 1.257(4) . ?
C1C C3D 1.51(2) . ?
C1C C11C 1.517(5) . ?
C1C C2C 1.528(5) . ?
C1C C4C 1.529(4) . ?
C1C C3C 1.540(5) . ?
C1C C4D 1.59(3) . ?
C1C C2D 1.60(3) . ?
C2C C5C 1.531(6) . ?
C2C H2C1 0.99 . ?
C2C H2C2 0.99 . ?
C3C C7C 1.535(6) . ?
C3C H3C1 0.99 . ?
C3C H3C2 0.99 . ?
C4C C9C 1.540(6) . ?
C4C H4C1 0.99 . ?
C4C H4C2 0.99 . ?
C5C C6C 1.516(6) . ?
C5C C10C 1.536(6) . ?
C5C H5C 1 . ?
C6C C7C 1.526(6) . ?
C6C H6C1 0.99 . ?
C6C H6C2 0.99 . ?
C7C C8C 1.522(6) . ?
C7C H7C 1 . ?
C8C C9C 1.524(7) . ?
C8C H8C1 0.99 . ?
C8C H8C2 0.99 . ?
C9C C10C 1.525(7) . ?
C9C H9C 1 . ?
C10C H10E 0.99 . ?
C10C H10F 0.99 . ?
C2D C5D 1.529(19) . ?
C2D H2D1 0.99 . ?
C2D H2D2 0.99 . ?
C3D C7D 1.538(19) . ?
C3D H3D1 0.99 . ?
C3D H3D2 0.99 . ?
C4D C9D 1.541(19) . ?
C4D H4D1 0.99 . ?
C4D H4D2 0.99 . ?
C5D C6D 1.516(19) . ?
C5D C10D 1.543(19) . ?
C5D H5D 1 . ?
C6D C7D 1.525(19) . ?
C6D H6D1 0.99 . ?
C6D H6D2 0.99 . ?
C7D C8D 1.525(19) . ?
C7D H7D 1 . ?
C8D C9D 1.526(19) . ?
C8D H8D1 0.99 . ?
C8D H8D2 0.99 . ?
C9D C10D 1.521(19) . ?
C9D H9D 1 . ?
C10D H10G 0.99 . ?
C10D H10H 0.99 . ?
C11C O3 1.244(4) . ?
C11C O4 1.275(4) . ?
C12A N1 1.495(4) . ?
C12A C17A 1.511(5) . ?
C12A C13A 1.519(5) . ?
C12A H12A 1 . ?
C13A C14A 1.519(5) . ?
C13A H13A 0.99 . ?
C13A H13B 0.99 . ?
C14A C15A 1.519(5) . ?
C14A H14A 0.99 . ?
C14A H14B 0.99 . ?
C15A C16A 1.525(5) . ?
C15A H15A 0.99 . ?
C15A H15B 0.99 . ?
C16A C17A 1.521(5) . ?
C16A H16A 0.99 . ?
C16A H16B 0.99 . ?
C17A H17A 0.99 . ?
C17A H17B 0.99 . ?
N1 H1A 0.91 . ?
N1 H1B 0.91 . ?
N1 H1C 0.91 . ?
C12B C17B 1.495(5) . ?
C12B N2 1.499(4) . ?
C12B C13B 1.514(5) . ?
C12B H12B 1 . ?
C13B C14B 1.530(5) . ?
C13B H13C 0.99 . ?
C13B H13D 0.99 . ?
C14B C15B 1.503(6) . ?
C14B H14C 0.99 . ?
C14B H14D 0.99 . ?
C15B C16B 1.504(6) . ?
C15B H15C 0.99 . ?
C15B H15D 0.99 . ?
C16B C17B 1.540(5) . ?
C16B H16C 0.99 . ?
C16B H16D 0.99 . ?
C17B H17C 0.99 . ?
C17B H17D 0.99 . ?
N2 H2A 0.91 . ?
N2 H2B 0.91 . ?
N2 H2C 0.91 . ?

loop_
_geom_hbond_atom_site_label_D
_geom_hbond_atom_site_label_H
_geom_hbond_atom_site_label_A
_geom_hbond_distance_DH
_geom_hbond_distance_HA
_geom_hbond_distance_DA
_geom_hbond_angle_DHA
_geom_hbond_site_symmetry_A
N1 H1A O2 0.91 1.87 2.754(4) 163 .
N1 H1B O3 0.91 1.81 2.708(4) 169 1_455
N1 H1C O4 0.91 1.89 2.797(4) 173 .
N2 H2A O4 0.91 1.85 2.743(4) 167 .
N2 H2B O1 0.91 1.8 2.712(4) 175 .
N2 H2C O2 0.91 1.89 2.797(4) 177 1_655

loop_
_geom_torsion_atom_site_label_1
_geom_torsion_atom_site_label_2
_geom_torsion_atom_site_label_3
_geom_torsion_atom_site_label_4
_geom_torsion
_geom_torsion_site_symmetry_1
_geom_torsion_site_symmetry_2
_geom_torsion_site_symmetry_3
_geom_torsion_site_symmetry_4
_geom_torsion_publ_flag
C3B C1A C2A C5A -0.6(13) . . . . ?
C2B C1A C2A C5A -89.5(9) . . . . ?
C4B C1A C2A C5A 79.8(10) . . . . ?
C4A C1A C2A C5A 58.9(4) . . . . ?
C3A C1A C2A C5A -58.7(4) . . . . ?
C11A C1A C2A C5A 177.8(3) . . . . ?
C3B C1A C3A C7A -76.5(9) . . . . ?
C2B C1A C3A C7A 90.0(9) . . . . ?
C4B C1A C3A C7A 4.5(14) . . . . ?
C4A C1A C3A C7A -58.7(4) . . . . ?
C11A C1A C3A C7A -178.9(3) . . . . ?
C2A C1A C3A C7A 58.2(4) . . . . ?
C3B C1A C4A C9A 75.6(9) . . . . ?
C2B C1A C4A C9A 1.1(18) . . . . ?
C4B C1A C4A C9A -78.5(9) . . . . ?
C3A C1A C4A C9A 58.0(4) . . . . ?
C11A C1A C4A C9A -179.4(3) . . . . ?
C2A C1A C4A C9A -59.0(4) . . . . ?
C1A C2A C5A C10A -59.4(5) . . . . ?
C1A C2A C5A C6A 60.3(5) . . . . ?
C10A C5A C6A C7A 59.9(5) . . . . ?
C2A C5A C6A C7A -60.1(5) . . . . ?
C5A C6A C7A C8A -59.5(5) . . . . ?
C5A C6A C7A C3A 59.9(5) . . . . ?
C1A C3A C7A C6A -60.0(5) . . . . ?
C1A C3A C7A C8A 59.9(5) . . . . ?
C6A C7A C8A C9A 59.5(5) . . . . ?
C3A C7A C8A C9A -60.5(6) . . . . ?
C7A C8A C9A C10A -59.6(6) . . . . ?
C7A C8A C9A C4A 60.6(5) . . . . ?
C1A C4A C9A C10A 60.3(5) . . . . ?
C1A C4A C9A C8A -59.4(5) . . . . ?
C8A C9A C10A C5A 60.5(6) . . . . ?
C4A C9A C10A C5A -59.6(5) . . . . ?
C6A C5A C10A C9A -60.8(5) . . . . ?
C2A C5A C10A C9A 59.2(6) . . . . ?
C3B C1A C2B C5B -63.1(17) . . . . ?
C4B C1A C2B C5B 60.3(17) . . . . ?
C4A C1A C2B C5B -4(3) . . . . ?
C3A C1A C2B C5B -75.0(13) . . . . ?
C11A C1A C2B C5B 176.6(12) . . . . ?
C2A C1A C2B C5B 69.5(13) . . . . ?
C2B C1A C3B C7B 61.1(17) . . . . ?
C4B C1A C3B C7B -63.1(17) . . . . ?
C4A C1A C3B C7B -86.4(15) . . . . ?
C3A C1A C3B C7B 73.2(13) . . . . ?
C11A C1A C3B C7B 175.6(12) . . . . ?
C2A C1A C3B C7B -6(2) . . . . ?
C3B C1A C4B C9B 63.8(17) . . . . ?
C2B C1A C4B C9B -60.1(17) . . . . ?
C4A C1A C4B C9B 86.5(15) . . . . ?
C3A C1A C4B C9B 4(2) . . . . ?
C11A C1A C4B C9B -172.7(12) . . . . ?
C2A C1A C4B C9B -69.9(13) . . . . ?
C1A C2B C5B C6B 61(2) . . . . ?
C1A C2B C5B C10B -59(2) . . . . ?
C10B C5B C6B C7B 61(2) . . . . ?
C2B C5B C6B C7B -60(2) . . . . ?
C5B C6B C7B C8B -61(2) . . . . ?
C5B C6B C7B C3B 58(2) . . . . ?
C1A C3B C7B C8B 59(2) . . . . ?
C1A C3B C7B C6B -58(2) . . . . ?
C6B C7B C8B C9B 62(2) . . . . ?
C3B C7B C8B C9B -57(2) . . . . ?
C7B C8B C9B C10B -61(2) . . . . ?
C7B C8B C9B C4B 57(2) . . . . ?
C1A C4B C9B C10B 58(2) . . . . ?
C1A C4B C9B C8B -59(2) . . . . ?
C8B C9B C10B C5B 58(2) . . . . ?
C4B C9B C10B C5B -59(3) . . . . ?
C6B C5B C10B C9B -60(2) . . . . ?
C2B C5B C10B C9B 60(3) . . . . ?
C3B C1A C11A O1 166.0(9) . . . . ?
C2B C1A C11A O1 -74.7(9) . . . . ?
C4B C1A C11A O1 43.8(10) . . . . ?
C4A C1A C11A O1 105.6(4) . . . . ?
C3A C1A C11A O1 -133.9(3) . . . . ?
C2A C1A C11A O1 -12.8(4) . . . . ?
C3B C1A C11A O2 -15.0(10) . . . . ?
C2B C1A C11A O2 104.4(9) . . . . ?
C4B C1A C11A O2 -137.2(9) . . . . ?
C4A C1A C11A O2 -75.3(4) . . . . ?
C3A C1A C11A O2 45.2(4) . . . . ?
C2A C1A C11A O2 166.2(3) . . . . ?
C3D C1C C2C C5C -75.3(11) . . . . ?
C11C C1C C2C C5C 179.0(3) . . . . ?
C4C C1C C2C C5C 59.4(4) . . . . ?
C3C C1C C2C C5C -59.2(4) . . . . ?
C4D C1C C2C C5C 9.0(15) . . . . ?
C2D C1C C2C C5C 82.0(11) . . . . ?
C3D C1C C3C C7C 75.6(11) . . . . ?
C11C C1C C3C C7C -178.6(3) . . . . ?
C2C C1C C3C C7C 59.1(4) . . . . ?
C4C C1C C3C C7C -59.7(4) . . . . ?
C4D C1C C3C C7C -71.8(10) . . . . ?
C2D C1C C3C C7C 3.6(18) . . . . ?
C3D C1C C4C C9C 1.5(17) . . . . ?
C11C C1C C4C C9C 179.2(3) . . . . ?
C2C C1C C4C C9C -59.5(4) . . . . ?
C3C C1C C4C C9C 59.2(4) . . . . ?
C4D C1C C4C C9C 73.3(11) . . . . ?
C2D C1C C4C C9C -80.9(11) . . . . ?
C1C C2C C5C C6C 59.9(4) . . . . ?
C1C C2C C5C C10C -59.7(4) . . . . ?
C2C C5C C6C C7C -59.6(5) . . . . ?
C10C C5C C6C C7C 60.0(5) . . . . ?
C5C C6C C7C C8C -60.2(5) . . . . ?
C5C C6C C7C C3C 59.7(5) . . . . ?
C1C C3C C7C C8C 60.7(4) . . . . ?
C1C C3C C7C C6C -59.5(4) . . . . ?
C6C C7C C8C C9C 59.4(5) . . . . ?
C3C C7C C8C C9C -60.8(5) . . . . ?
C7C C8C C9C C10C -59.3(5) . . . . ?
C7C C8C C9C C4C 60.2(5) . . . . ?
C1C C4C C9C C8C -59.7(4) . . . . ?
C1C C4C C9C C10C 60.2(4) . . . . ?
C8C C9C C10C C5C 59.5(5) . . . . ?
C4C C9C C10C C5C -60.2(5) . . . . ?
C6C C5C C10C C9C -59.8(5) . . . . ?
C2C C5C C10C C9C 60.2(5) . . . . ?
C3D C1C C2D C5D -54(2) . . . . ?
C11C C1C C2D C5D -177.7(16) . . . . ?
C2C C1C C2D C5D -73.9(18) . . . . ?
C4C C1C C2D C5D 81.0(18) . . . . ?
C3C C1C C2D C5D 0(3) . . . . ?
C4D C1C C2D C5D 61(2) . . . . ?
C11C C1C C3D C7D 175.5(15) . . . . ?
C2C C1C C3D C7D 75.3(18) . . . . ?
C4C C1C C3D C7D -7(3) . . . . ?
C3C C1C C3D C7D -86.0(19) . . . . ?
C4D C1C C3D C7D -56(2) . . . . ?
C2D C1C C3D C7D 56(2) . . . . ?
C3D C1C C4D C9D 56(2) . . . . ?
C11C C1C C4D C9D -175.1(14) . . . . ?
C2C C1C C4D C9D -5(3) . . . . ?
C4C C1C C4D C9D -80.9(18) . . . . ?
C3C C1C C4D C9D 83.8(17) . . . . ?
C2D C1C C4D C9D -58(2) . . . . ?
C1C C2D C5D C6D 56(3) . . . . ?
C1C C2D C5D C10D -62(2) . . . . ?
C2D C5D C6D C7D -59(3) . . . . ?
C10D C5D C6D C7D 60(3) . . . . ?
C5D C6D C7D C8D -59(3) . . . . ?
C5D C6D C7D C3D 61(3) . . . . ?
C1C C3D C7D C8D 60(2) . . . . ?
C1C C3D C7D C6D -62(2) . . . . ?
C6D C7D C8D C9D 58(3) . . . . ?
C3D C7D C8D C9D -62(3) . . . . ?
C7D C8D C9D C10D -60(3) . . . . ?
C7D C8D C9D C4D 64(3) . . . . ?
C1C C4D C9D C10D 62(2) . . . . ?
C1C C4D C9D C8D -60(2) . . . . ?
C8D C9D C10D C5D 62(3) . . . . ?
C4D C9D C10D C5D -59(3) . . . . ?
C6D C5D C10D C9D -61(3) . . . . ?
C2D C5D C10D C9D 58(3) . . . . ?
C3D C1C C11C O3 -73.3(12) . . . . ?
C2C C1C C11C O3 -11.7(4) . . . . ?
C4C C1C C11C O3 108.4(3) . . . . ?
C3C C1C C11C O3 -132.6(3) . . . . ?
C4D C1C C11C O3 160.6(11) . . . . ?
C2D C1C C11C O3 46.0(11) . . . . ?
C3D C1C C11C O4 109.3(12) . . . . ?
C2C C1C C11C O4 170.9(3) . . . . ?
C4C C1C C11C O4 -69.0(4) . . . . ?
C3C C1C C11C O4 50.0(4) . . . . ?
C4D C1C C11C O4 -16.8(12) . . . . ?
C2D C1C C11C O4 -131.4(11) . . . . ?
N1 C12A C13A C14A -178.9(3) . . . . ?
C17A C12A C13A C14A 57.4(4) . . . . ?
C12A C13A C14A C15A -54.9(4) . . . . ?
C13A C14A C15A C16A 53.9(4) . . . . ?
C14A C15A C16A C17A -54.7(4) . . . . ?
N1 C12A C17A C16A 178.1(3) . . . . ?
C13A C12A C17A C16A -58.3(4) . . . . ?
C15A C16A C17A C12A 56.7(4) . . . . ?
C17B C12B C13B C14B 56.5(5) . . . . ?
N2 C12B C13B C14B 178.7(3) . . . . ?
C12B C13B C14B C15B -55.8(5) . . . . ?
C13B C14B C15B C16B 56.1(6) . . . . ?
C14B C15B C16B C17B -55.2(5) . . . . ?
N2 C12B C17B C16B -178.3(3) . . . . ?
C13B C12B C17B C16B -56.2(4) . . . . ?
C15B C16B C17B C12B 55.1(5) . . . . ?
